data_8101742
loop_
_publ_author_name
'Zhao, G.-L.'
'Feng, Y.-L.'

_publ_section_title
;
Crystal structure of N-(4-chlorobenzylidene)-1-adamantylamine, C~17~H~20~ClN, 
a Schiff base
;
_journal_issue 2
_journal_name_full 'Zeitschrift f\"ur Kristallographie - New Crystal Structures'
_journal_page_first 197
_journal_page_last 198
_journal_volume 220
_journal_year 2005
_chemical_formula_sum 'C17 H20 Cl N'
_chemical_formula_weight 273.79
_chemical_name_common N-4-chloro-benzaldene-1-aminoadamantane
_chemical_name_systematic
; 
 N-(4-chlorobenzylidene)-1-adamantylamine 
;
_space_group_IT_number 15
_symmetry_cell_setting monoclinic
_symmetry_space_group_name_Hall '-C 2yc'
_symmetry_space_group_name_H-M 'C 1 2/c 1'
_atom_sites_solution_hydrogens geom
_atom_sites_solution_primary direct
_atom_sites_solution_secondary difmap
_audit_creation_method SHELXL-97
_cell_angle_alpha 90.00
_cell_angle_beta 106.89(3)
_cell_angle_gamma 90.00
_cell_formula_units_Z 8
_cell_length_a 27.444(6)
_cell_length_b 6.5791(13)
_cell_length_c 16.574(3)
_cell_measurement_temperature 293(2)
_cell_volume 2863.5(11)
_computing_structure_refinement 'SHELXL-97 (Sheldrick, 1997)'
_computing_structure_solution 'SHELXS-97 (Sheldrick, 1990)'
_diffrn_ambient_temperature 293(2)
_diffrn_measured_fraction_theta_full 0.997
_diffrn_measured_fraction_theta_max 0.997
_diffrn_measurement_device_type 'Rigaku R-AXIS RAPID IP'
_diffrn_measurement_method omega
_diffrn_radiation_monochromator graphite
_diffrn_radiation_source 'fine-focus sealed tube'
_diffrn_radiation_type MoK\a
_diffrn_radiation_wavelength 0.71073
_diffrn_reflns_av_R_equivalents 0.0243
_diffrn_reflns_av_sigmaI/netI 0.0160
_diffrn_reflns_limit_h_max 35
_diffrn_reflns_limit_h_min -35
_diffrn_reflns_limit_k_max 8
_diffrn_reflns_limit_k_min -7
_diffrn_reflns_limit_l_max 21
_diffrn_reflns_limit_l_min -21
_diffrn_reflns_number 13428
_diffrn_reflns_theta_full 27.48
_diffrn_reflns_theta_max 27.48
_diffrn_reflns_theta_min 3.10
_exptl_absorpt_coefficient_mu 0.253
_exptl_crystal_colour colorless
_exptl_crystal_density_diffrn 1.270
_exptl_crystal_density_method 'not measured'
_exptl_crystal_description prism
_exptl_crystal_F_000 1168
_exptl_crystal_size_max 0.50
_exptl_crystal_size_mid 0.40
_exptl_crystal_size_min 0.29
_refine_diff_density_max 0.204
_refine_diff_density_min -0.289
_refine_diff_density_rms 0.053
_refine_ls_extinction_method none
_refine_ls_goodness_of_fit_ref 1.021
_refine_ls_hydrogen_treatment mixed
_refine_ls_matrix_type full
_refine_ls_number_parameters 172
_refine_ls_number_reflns 3275
_refine_ls_number_restraints 0
_refine_ls_restrained_S_all 1.021
_refine_ls_R_factor_all 0.0523
_refine_ls_R_factor_gt 0.0446
_refine_ls_shift/su_max 0.000
_refine_ls_shift/su_mean 0.000
_refine_ls_structure_factor_coef Fsqd
_refine_ls_weighting_details 'calc w=1/[\s^2^(Fo^2^)+(0.0701P)^2^+1.0937P] where P=(Fo^2^+2Fc^2^)/3'
_refine_ls_weighting_scheme calc
_refine_ls_wR_factor_gt 0.1191
_refine_ls_wR_factor_ref 0.1247
_reflns_number_gt 2779
_reflns_number_total 3275
_reflns_threshold_expression >2sigma(I)
_cod_data_source_file 1267-1483.cff
_cod_data_source_block NCS
_cod_original_cell_volume 2863.5(10)
_cod_original_sg_symbol_H-M C2/c
_cod_database_code 8101742

loop_
_symmetry_equiv_pos_as_xyz
'x, y, z'
'-x, y, -z+1/2'
'x+1/2, y+1/2, z'
'-x+1/2, y+1/2, -z+1/2'
'-x, -y, -z'
'x, -y, z-1/2'
'-x+1/2, -y+1/2, -z'
'x+1/2, -y+1/2, z-1/2'

loop_
_atom_site_label
_atom_site_type_symbol
_atom_site_fract_x
_atom_site_fract_y
_atom_site_fract_z
_atom_site_U_iso_or_equiv
_atom_site_adp_type
_atom_site_occupancy
_atom_site_symmetry_multiplicity
_atom_site_Wyckoff_symbol
_atom_site_calc_flag
_atom_site_refinement_flags
_atom_site_disorder_assembly
_atom_site_disorder_group
Cl1 Cl 0.136027(17) 0.45740(8) 0.04388(3) 0.07303(18) Uani 1 8 f d . . .
N1 N -0.07661(4) 0.11165(18) 0.12377(8) 0.0480(3) Uani 1 8 f d . . .
C1 C -0.00541(5) 0.3182(2) 0.11857(8) 0.0440(3) Uani 1 8 f d . . .
C2 C 0.01868(5) 0.1667(2) 0.08584(9) 0.0467(3) Uani 1 8 f d . . .
H2 H 0.0056 0.0354 0.0801 0.056 Uiso 1 8 f d R . .
C3 C 0.06174(5) 0.2084(2) 0.06173(9) 0.0492(3) Uani 1 8 f d . . .
H3 H 0.0774 0.1070 0.0391 0.059 Uiso 1 8 f d R . .
C4 C 0.08109(5) 0.4044(2) 0.07187(9) 0.0483(3) Uani 1 8 f d . . .
C5 C 0.05823(6) 0.5573(2) 0.10426(10) 0.0534(4) Uani 1 8 f d . . .
H5 H 0.0716 0.6882 0.1102 0.064 Uiso 1 8 f d R . .
C6 C 0.01485(6) 0.5137(2) 0.12765(10) 0.0513(3) Uani 1 8 f d . . .
H6 H -0.0009 0.6158 0.1498 0.062 Uiso 1 8 f d R . .
C7 C -0.05242(5) 0.2773(2) 0.14180(9) 0.0458(3) Uani 1 8 f d . . .
H7 H -0.0647 0.3767 0.1706 0.055 Uiso 1 8 f d R . .
C8 C -0.12364(5) 0.07856(19) 0.14746(9) 0.0419(3) Uani 1 8 f d . . .
C9 C -0.11622(5) -0.1200(2) 0.19838(10) 0.0512(3) Uani 1 8 f d . . .
H9A H -0.0888 -0.1034 0.2502 0.061 Uiso 1 8 f d R . .
H9B H -0.1069 -0.2282 0.1660 0.061 Uiso 1 8 f d R . .
C10 C -0.16527(6) -0.1773(2) 0.21910(10) 0.0542(4) Uani 1 8 f d . . .
H10 H -0.1600 -0.3037 0.2518 0.065 Uiso 1 8 f d R . .
C11 C -0.20801(6) -0.2069(2) 0.13728(11) 0.0566(4) Uani 1 8 f d . . .
H11 H -0.1991 -0.3150 0.1044 0.068 Uiso 1 8 f d R . .
H11B H -0.2392 -0.2451 0.1499 0.068 Uiso 1 8 f d R . .
C12 C -0.21626(6) -0.0088(2) 0.08674(10) 0.0537(4) Uani 1 8 f d . . .
H12 H -0.2438 -0.0275 0.0343 0.064 Uiso 1 8 f d R . .
C13 C -0.23063(5) 0.1609(2) 0.13857(11) 0.0592(4) Uani 1 8 f d . . .
H13A H -0.2619 0.1258 0.1515 0.071 Uiso 1 8 f d R . .
H13B H -0.2363 0.2863 0.1064 0.071 Uiso 1 8 f d R . .
C14 C -0.18767(5) 0.1902(2) 0.21989(10) 0.0538(4) Uani 1 8 f d . . .
H14 H -0.1968 0.2990 0.2532 0.065 Uiso 1 8 f d R . .
C15 C -0.13855(5) 0.2476(2) 0.19895(9) 0.0464(3) Uani 1 8 f d . . .
H15A H -0.1437 0.3735 0.1671 0.056 Uiso 1 8 f d R . .
H15B H -0.1113 0.2687 0.2507 0.056 Uiso 1 8 f d R . .
C16 C -0.17960(6) -0.0070(3) 0.27045(10) 0.0595(4) Uani 1 8 f d . . .
H16A H -0.2105 -0.0429 0.2842 0.071 Uiso 1 8 f d R . .
H16B H -0.1527 0.0112 0.3228 0.071 Uiso 1 8 f d R . .
C17 C -0.16721(6) 0.0484(2) 0.06583(9) 0.0513(3) Uani 1 8 f d . . .
H17A H -0.1725 0.1727 0.0330 0.062 Uiso 1 8 f d R . .
H17B H -0.1583 -0.0585 0.0324 0.062 Uiso 1 8 f d R . .

loop_
_atom_site_aniso_label
_atom_site_aniso_U_11
_atom_site_aniso_U_22
_atom_site_aniso_U_33
_atom_site_aniso_U_23
_atom_site_aniso_U_13
_atom_site_aniso_U_12
Cl1 0.0582(3) 0.0799(3) 0.0890(3) 0.0029(2) 0.0341(2) -0.0183(2)
N1 0.0435(6) 0.0471(6) 0.0559(7) -0.0053(5) 0.0183(5) -0.0033(5)
C1 0.0408(6) 0.0461(7) 0.0426(7) 0.0001(5) 0.0083(5) -0.0048(5)
C2 0.0420(6) 0.0443(7) 0.0514(7) -0.0018(6) 0.0099(5) -0.0072(5)
C3 0.0440(7) 0.0501(7) 0.0526(8) -0.0016(6) 0.0129(6) -0.0029(6)
C4 0.0408(6) 0.0572(8) 0.0444(7) 0.0053(6) 0.0085(5) -0.0084(6)
C5 0.0540(8) 0.0459(7) 0.0573(8) 0.0018(6) 0.0116(6) -0.0131(6)
C6 0.0516(8) 0.0451(7) 0.0568(8) -0.0048(6) 0.0152(6) -0.0054(6)
C7 0.0435(7) 0.0452(7) 0.0490(7) -0.0030(6) 0.0138(5) -0.0032(6)
C8 0.0408(6) 0.0366(6) 0.0493(7) -0.0028(5) 0.0147(5) -0.0029(5)
C9 0.0481(7) 0.0406(7) 0.0634(9) 0.0038(6) 0.0139(6) 0.0014(6)
C10 0.0567(8) 0.0425(7) 0.0647(9) 0.0077(6) 0.0194(7) -0.0051(6)
C11 0.0556(8) 0.0448(7) 0.0722(10) -0.0100(7) 0.0230(7) -0.0140(6)
C12 0.0438(7) 0.0552(8) 0.0563(8) -0.0041(7) 0.0056(6) -0.0096(6)
C13 0.0414(7) 0.0525(8) 0.0838(11) 0.0004(8) 0.0183(7) 0.0010(6)
C14 0.0504(8) 0.0462(7) 0.0720(10) -0.0167(7) 0.0290(7) -0.0067(6)
C15 0.0445(7) 0.0393(6) 0.0568(8) -0.0088(6) 0.0170(6) -0.0062(5)
C16 0.0598(9) 0.0675(10) 0.0559(9) -0.0056(7) 0.0243(7) -0.0162(8)
C17 0.0520(8) 0.0527(8) 0.0481(8) -0.0032(6) 0.0125(6) -0.0082(6)

loop_
_atom_type_symbol
_atom_type_description
_atom_type_scat_dispersion_real
_atom_type_scat_dispersion_imag
_atom_type_scat_source
C C 0.0033 0.0016 'International Tables Vol C Tables 4.2.6.8 and 6.1.1.4'
H H 0.0000 0.0000 'International Tables Vol C Tables 4.2.6.8 and 6.1.1.4'
N N 0.0061 0.0033 'International Tables Vol C Tables 4.2.6.8 and 6.1.1.4'
Cl Cl 0.1484 0.1585 'International Tables Vol C Tables 4.2.6.8 and 6.1.1.4'

loop_
_geom_angle_atom_site_label_1
_geom_angle_atom_site_label_2
_geom_angle_atom_site_label_3
_geom_angle
_geom_angle_site_symmetry_1
_geom_angle_site_symmetry_3
_geom_angle_publ_flag
C7 N1 C8 120.36(12) . . ?
C2 C1 C6 118.98(13) . . ?
C2 C1 C7 121.49(12) . . ?
C6 C1 C7 119.52(13) . . ?
C3 C2 C1 120.96(13) . . ?
C3 C2 H2 119.6 . . ?
C1 C2 H2 119.5 . . ?
C2 C3 C4 118.69(14) . . ?
C2 C3 H3 120.7 . . ?
C4 C3 H3 120.6 . . ?
C5 C4 C3 121.72(13) . . ?
C5 C4 Cl1 119.17(11) . . ?
C3 C4 Cl1 119.11(12) . . ?
C4 C5 C6 119.00(13) . . ?
C4 C5 H5 120.6 . . ?
C6 C5 H5 120.4 . . ?
C5 C6 C1 120.66(14) . . ?
C5 C6 H6 119.8 . . ?
C1 C6 H6 119.6 . . ?
N1 C7 C1 122.29(13) . . ?
N1 C7 H7 118.9 . . ?
C1 C7 H7 118.8 . . ?
N1 C8 C15 116.08(10) . . ?
N1 C8 C17 107.65(11) . . ?
C15 C8 C17 108.64(11) . . ?
N1 C8 C9 106.62(11) . . ?
C15 C8 C9 109.05(12) . . ?
C17 C8 C9 108.59(11) . . ?
C10 C9 C8 110.36(11) . . ?
C10 C9 H9A 109.6 . . ?
C8 C9 H9A 109.6 . . ?
C10 C9 H9B 109.6 . . ?
C8 C9 H9B 109.5 . . ?
H9A C9 H9B 108.1 . . ?
C11 C10 C16 109.47(13) . . ?
C11 C10 C9 109.34(13) . . ?
C16 C10 C9 109.29(12) . . ?
C11 C10 H10 109.5 . . ?
C16 C10 H10 109.6 . . ?
C9 C10 H10 109.6 . . ?
C10 C11 C12 109.34(12) . . ?
C10 C11 H11 109.8 . . ?
C12 C11 H11 109.8 . . ?
C10 C11 H11B 109.9 . . ?
C12 C11 H11B 109.8 . . ?
H11 C11 H11B 108.2 . . ?
C13 C12 C11 109.62(13) . . ?
C13 C12 C17 109.59(12) . . ?
C11 C12 C17 109.45(12) . . ?
C13 C12 H12 109.4 . . ?
C11 C12 H12 109.4 . . ?
C17 C12 H12 109.4 . . ?
C14 C13 C12 109.26(12) . . ?
C14 C13 H13A 109.9 . . ?
C12 C13 H13A 109.8 . . ?
C14 C13 H13B 109.8 . . ?
C12 C13 H13B 109.8 . . ?
H13A C13 H13B 108.3 . . ?
C13 C14 C16 109.27(12) . . ?
C13 C14 C15 109.65(13) . . ?
C16 C14 C15 109.70(12) . . ?
C13 C14 H14 109.4 . . ?
C16 C14 H14 109.4 . . ?
C15 C14 H14 109.4 . . ?
C8 C15 C14 110.03(11) . . ?
C8 C15 H15A 109.7 . . ?
C14 C15 H15A 109.6 . . ?
C8 C15 H15B 109.6 . . ?
C14 C15 H15B 109.7 . . ?
H15A C15 H15B 108.1 . . ?
C14 C16 C10 109.75(12) . . ?
C14 C16 H16A 109.8 . . ?
C10 C16 H16A 109.7 . . ?
C14 C16 H16B 109.7 . . ?
C10 C16 H16B 109.7 . . ?
H16A C16 H16B 108.2 . . ?
C12 C17 C8 110.06(12) . . ?
C12 C17 H17A 109.6 . . ?
C8 C17 H17A 109.7 . . ?
C12 C17 H17B 109.7 . . ?
C8 C17 H17B 109.6 . . ?
H17A C17 H17B 108.2 . . ?

loop_
_geom_bond_atom_site_label_1
_geom_bond_atom_site_label_2
_geom_bond_distance
_geom_bond_site_symmetry_2
_geom_bond_publ_flag
Cl1 C4 1.7367(14) . ?
N1 C7 1.2658(18) . ?
N1 C8 1.4701(16) . ?
C1 C2 1.390(2) . ?
C1 C6 1.3918(19) . ?
C1 C7 1.4744(18) . ?
C2 C3 1.3804(19) . ?
C2 H2 0.9300 . ?
C3 C4 1.386(2) . ?
C3 H3 0.9300 . ?
C4 C5 1.375(2) . ?
C5 C6 1.385(2) . ?
C5 H5 0.9300 . ?
C6 H6 0.9300 . ?
C7 H7 0.9300 . ?
C8 C15 1.5284(18) . ?
C8 C17 1.536(2) . ?
C8 C9 1.5365(19) . ?
C9 C10 1.530(2) . ?
C9 H9A 0.9700 . ?
C9 H9B 0.9700 . ?
C10 C11 1.526(2) . ?
C10 C16 1.526(2) . ?
C10 H10 0.9800 . ?
C11 C12 1.530(2) . ?
C11 H11 0.9700 . ?
C11 H11B 0.9700 . ?
C12 C13 1.528(2) . ?
C12 C17 1.531(2) . ?
C12 H12 0.9800 . ?
C13 C14 1.523(2) . ?
C13 H13A 0.9700 . ?
C13 H13B 0.9700 . ?
C14 C16 1.525(2) . ?
C14 C15 1.5336(18) . ?
C14 H14 0.9800 . ?
C15 H15A 0.9700 . ?
C15 H15B 0.9700 . ?
C16 H16A 0.9700 . ?
C16 H16B 0.9700 . ?
C17 H17A 0.9700 . ?
C17 H17B 0.9700 . ?

loop_
_cod_related_entry_id
_cod_related_entry_database
_cod_related_entry_code
1 ChemSpider 508373
